data_1551205
loop_
_publ_author_name
'Staun, Selena L.'
'Sergentu, Dumitru-Claudiu'
'Wu, Guang'
'Autschbach, Jochen'
'Hayton, Trevor W.'

_publ_section_title
;
 Use of <sup>15</sup> N NMR spectroscopy to probe covalency in a thorium
 nitride
;
_journal_issue 26
_journal_name_full 'Chemical Science'
_journal_page_first 6431
_journal_page_last 6436
_journal_paper_doi 10.1039/C9SC01960J
_journal_volume 10
_journal_year 2019
_chemical_formula_sum 'C56 H148 K N7 O8 Si12 Th2'
_chemical_formula_weight 1888.07
_space_group_crystal_system triclinic
_space_group_IT_number 2
_space_group_name_Hall '-P 1'
_space_group_name_H-M_alt 'P -1'
_symmetry_space_group_name_Hall '-P 1'
_symmetry_space_group_name_H-M 'P -1'
_atom_sites_solution_hydrogens geom
_audit_creation_method SHELXL-2014/7
_audit_update_record
;
2019-04-18 deposited with the CCDC.    2019-06-04 downloaded from the CCDC.
;
_cell_angle_alpha 74.546(15)
_cell_angle_beta 71.051(15)
_cell_angle_gamma 71.238(14)
_cell_formula_units_Z 1
_cell_length_a 11.893(3)
_cell_length_b 14.617(4)
_cell_length_c 14.620(4)
_cell_measurement_reflns_used 1777
_cell_measurement_temperature 110(2)
_cell_measurement_theta_max 18.6
_cell_measurement_theta_min 2.3
_cell_volume 2238.5(11)
_computing_structure_refinement 'SHELXL-2014/7 (Sheldrick, 2014)'
_diffrn_ambient_temperature 110(2)
_diffrn_measured_fraction_theta_full 0.999
_diffrn_measured_fraction_theta_max 0.983
_diffrn_measurement_device_type 'Bruker Kappa Apex II'
_diffrn_radiation_type MoK\a
_diffrn_radiation_wavelength 0.71073
_diffrn_reflns_av_R_equivalents 0.1055
_diffrn_reflns_av_unetI/netI 0.1496
_diffrn_reflns_Laue_measured_fraction_full 0.999
_diffrn_reflns_Laue_measured_fraction_max 0.983
_diffrn_reflns_limit_h_max 14
_diffrn_reflns_limit_h_min -14
_diffrn_reflns_limit_k_max 18
_diffrn_reflns_limit_k_min -13
_diffrn_reflns_limit_l_max 18
_diffrn_reflns_limit_l_min -18
_diffrn_reflns_number 22425
_diffrn_reflns_point_group_measured_fraction_full 0.999
_diffrn_reflns_point_group_measured_fraction_max 0.983
_diffrn_reflns_theta_full 25.242
_diffrn_reflns_theta_max 26.700
_diffrn_reflns_theta_min 1.496
_exptl_absorpt_coefficient_mu 3.569
_exptl_absorpt_correction_T_max 0.7454
_exptl_absorpt_correction_T_min 0.6592
_exptl_absorpt_process_details sadabs
_exptl_crystal_colour colorless
_exptl_crystal_density_diffrn 1.400
_exptl_crystal_description block
_exptl_crystal_F_000 964
_exptl_crystal_size_max 0.150
_exptl_crystal_size_mid 0.150
_exptl_crystal_size_min 0.100
_refine_diff_density_max 1.246
_refine_diff_density_min -2.456
_refine_diff_density_rms 0.264
_refine_ls_extinction_method none
_refine_ls_goodness_of_fit_ref 1.142
_refine_ls_hydrogen_treatment constr
_refine_ls_matrix_type full
_refine_ls_number_parameters 422
_refine_ls_number_reflns 9312
_refine_ls_number_restraints 1344
_refine_ls_restrained_S_all 1.086
_refine_ls_R_factor_all 0.1177
_refine_ls_R_factor_gt 0.0804
_refine_ls_shift/su_max 0.003
_refine_ls_shift/su_mean 0.000
_refine_ls_structure_factor_coef Fsqd
_refine_ls_weighting_details 'w=1/[\s^2^(Fo^2^)+56.9818P] where P=(Fo^2^+2Fc^2^)/3'
_refine_ls_weighting_scheme calc
_refine_ls_wR_factor_gt 0.1803
_refine_ls_wR_factor_ref 0.1950
_reflns_Friedel_coverage 0.000
_reflns_number_gt 6812
_reflns_number_total 9312
_reflns_threshold_expression 'I > 2\s(I)'
_cod_data_source_file c9sc01960j2.cif
_cod_data_source_block complex_K1
_cod_original_cell_volume 2238.6(10)
_cod_database_code 1551205
_shelx_shelxl_version_number 2014/7
_shelx_space_group_comment
;
The symmetry employed for this shelxl refinement is uniquely defined
by the following loop, which should always be used as a source of
symmetry information in preference to the above space-group names.
They are only intended as comments.
;
_shelx_estimated_absorpt_t_min 0.617
_shelx_estimated_absorpt_t_max multi-scan

loop_
_space_group_symop_operation_xyz
'x, y, z'
'-x, -y, -z'

loop_
_atom_site_label
_atom_site_type_symbol
_atom_site_fract_x
_atom_site_fract_y
_atom_site_fract_z
_atom_site_U_iso_or_equiv
_atom_site_adp_type
_atom_site_occupancy
_atom_site_site_symmetry_order
_atom_site_calc_flag
_atom_site_refinement_flags_posn
_atom_site_refinement_flags_adp
_atom_site_refinement_flags_occupancy
_atom_site_disorder_assembly
_atom_site_disorder_group
Si1 Si 0.3179(6) 0.2594(5) 0.9972(5) 0.0171(15) Uani 0.5 1 d D . P A 1
Si2 Si 0.1848(6) 0.1330(4) 0.9699(5) 0.0158(15) Uani 0.5 1 d D . P A 1
C1 C 0.329(2) 0.1940(16) 1.1238(10) 0.0378(12) Uani 0.5 1 d D . P A 1
H1A H 0.2596 0.2268 1.1723 0.057 Uiso 0.5 1 calc R U P A 1
H1B H 0.4064 0.1952 1.1332 0.057 Uiso 0.5 1 calc R U P A 1
H1C H 0.3267 0.1258 1.1322 0.057 Uiso 0.5 1 calc R U P A 1
C2 C 0.4748(14) 0.2174(17) 0.9147(16) 0.0378(12) Uani 0.5 1 d D . P A 1
H2A H 0.4807 0.1568 0.8945 0.057 Uiso 0.5 1 calc R U P A 1
H2B H 0.5371 0.2049 0.9501 0.057 Uiso 0.5 1 calc R U P A 1
H2C H 0.4887 0.2684 0.8564 0.057 Uiso 0.5 1 calc R U P A 1
C3 C 0.298(2) 0.3918(8) 0.9956(17) 0.0378(12) Uani 0.5 1 d D . P A 1
H3A H 0.3081 0.4280 0.9278 0.057 Uiso 0.5 1 calc R U P A 1
H3B H 0.3603 0.3979 1.0227 0.057 Uiso 0.5 1 calc R U P A 1
H3C H 0.2159 0.4191 1.0356 0.057 Uiso 0.5 1 calc R U P A 1
C4 C 0.115(2) 0.130(2) 0.8735(14) 0.0378(12) Uani 0.5 1 d D . P A 1
H4A H 0.0375 0.1808 0.8768 0.057 Uiso 0.5 1 calc R U P A 1
H4B H 0.1002 0.0654 0.8845 0.057 Uiso 0.5 1 calc R U P A 1
H4C H 0.1721 0.1422 0.8085 0.057 Uiso 0.5 1 calc R U P A 1
C5 C 0.3326(14) 0.0351(16) 0.9555(18) 0.0378(12) Uani 0.5 1 d D . P A 1
H5A H 0.3887 0.0522 0.8915 0.057 Uiso 0.5 1 calc R U P A 1
H5B H 0.3165 -0.0277 0.9593 0.057 Uiso 0.5 1 calc R U P A 1
H5C H 0.3701 0.0293 1.0080 0.057 Uiso 0.5 1 calc R U P A 1
C6 C 0.0824(19) 0.090(2) 1.0902(11) 0.0378(12) Uani 0.5 1 d D . P A 1
H6A H 0.1151 0.0899 1.1438 0.057 Uiso 0.5 1 calc R U P A 1
H6B H 0.0786 0.0237 1.0923 0.057 Uiso 0.5 1 calc R U P A 1
H6C H -0.0005 0.1347 1.0976 0.057 Uiso 0.5 1 calc R U P A 1
Si11 Si 0.3288(6) 0.4133(5) 0.6814(5) 0.0219(16) Uani 0.5 1 d D . P B 1
Si12 Si 0.1242(6) 0.5926(5) 0.6921(5) 0.0181(15) Uani 0.5 1 d D . P B 1
C31 C 0.360(3) 0.444(2) 0.5443(8) 0.0378(12) Uani 0.5 1 d D . P B 1
H31A H 0.4014 0.3844 0.5166 0.057 Uiso 0.5 1 calc R U P B 1
H31B H 0.4124 0.4902 0.5183 0.057 Uiso 0.5 1 calc R U P B 1
H31C H 0.2818 0.4752 0.5262 0.057 Uiso 0.5 1 calc R U P B 1
C32 C 0.457(2) 0.4378(18) 0.7103(19) 0.0378(12) Uani 0.5 1 d D . P B 1
H32A H 0.4401 0.5082 0.7090 0.057 Uiso 0.5 1 calc R U P B 1
H32B H 0.5344 0.4166 0.6613 0.057 Uiso 0.5 1 calc R U P B 1
H32C H 0.4643 0.4013 0.7758 0.057 Uiso 0.5 1 calc R U P B 1
C33 C 0.350(3) 0.2777(9) 0.7134(19) 0.0378(12) Uani 0.5 1 d D . P B 1
H33A H 0.3254 0.2578 0.7851 0.057 Uiso 0.5 1 calc R U P B 1
H33B H 0.4370 0.2448 0.6883 0.057 Uiso 0.5 1 calc R U P B 1
H33C H 0.2995 0.2592 0.6838 0.057 Uiso 0.5 1 calc R U P B 1
C34 C 0.2225(19) 0.6797(16) 0.6604(18) 0.0378(12) Uani 0.5 1 d D . P B 1
H34A H 0.2269 0.6936 0.7210 0.057 Uiso 0.5 1 calc R U P B 1
H34B H 0.1868 0.7410 0.6206 0.057 Uiso 0.5 1 calc R U P B 1
H34C H 0.3055 0.6501 0.6231 0.057 Uiso 0.5 1 calc R U P B 1
C35 C -0.0227(14) 0.6477(18) 0.7786(15) 0.0378(12) Uani 0.5 1 d D . P B 1
H35A H -0.0908 0.6293 0.7706 0.057 Uiso 0.5 1 calc R U P B 1
H35B H -0.0380 0.7194 0.7641 0.057 Uiso 0.5 1 calc R U P B 1
H35C H -0.0161 0.6231 0.8464 0.057 Uiso 0.5 1 calc R U P B 1
C36 C 0.082(2) 0.603(2) 0.5763(12) 0.0378(12) Uani 0.5 1 d D . P B 1
H36A H 0.1557 0.6002 0.5208 0.057 Uiso 0.5 1 calc R U P B 1
H36B H 0.0210 0.6653 0.5648 0.057 Uiso 0.5 1 calc R U P B 1
H36C H 0.0474 0.5483 0.5827 0.057 Uiso 0.5 1 calc R U P B 1
Si7 Si -0.2033(6) 0.3236(5) 0.9671(4) 0.0148(14) Uani 0.5 1 d D . P C 1
Si8 Si -0.1146(6) 0.3746(5) 0.7524(4) 0.0156(15) Uani 0.5 1 d D . P C 1
C19 C -0.3659(13) 0.3950(16) 0.971(2) 0.0378(12) Uani 0.5 1 d D . P C 1
H19A H -0.3768 0.4626 0.9777 0.057 Uiso 0.5 1 calc R U P C 1
H19B H -0.4216 0.3643 1.0277 0.057 Uiso 0.5 1 calc R U P C 1
H19C H -0.3845 0.3956 0.9105 0.057 Uiso 0.5 1 calc R U P C 1
C20 C -0.175(2) 0.3345(17) 1.0815(14) 0.0378(12) Uani 0.5 1 d D . P C 1
H20A H -0.1000 0.2846 1.0928 0.057 Uiso 0.5 1 calc R U P C 1
H20B H -0.2448 0.3247 1.1375 0.057 Uiso 0.5 1 calc R U P C 1
H20C H -0.1637 0.4000 1.0741 0.057 Uiso 0.5 1 calc R U P C 1
C21 C -0.201(3) 0.1922(9) 0.982(2) 0.0378(12) Uani 0.5 1 d D . P C 1
H21A H -0.2203 0.1828 0.9254 0.057 Uiso 0.5 1 calc R U P C 1
H21B H -0.2623 0.1743 1.0424 0.057 Uiso 0.5 1 calc R U P C 1
H21C H -0.1191 0.1504 0.9860 0.057 Uiso 0.5 1 calc R U P C 1
C22 C -0.187(2) 0.2825(14) 0.743(2) 0.0378(12) Uani 0.5 1 d D . P C 1
H22A H -0.1448 0.2165 0.7702 0.057 Uiso 0.5 1 calc R U P C 1
H22B H -0.1810 0.2857 0.6735 0.057 Uiso 0.5 1 calc R U P C 1
H22C H -0.2742 0.2972 0.7795 0.057 Uiso 0.5 1 calc R U P C 1
C23 C 0.0355(14) 0.3591(17) 0.6567(17) 0.0378(12) Uani 0.5 1 d D . P C 1
H23A H 0.0668 0.4169 0.6441 0.057 Uiso 0.5 1 calc R U P C 1
H23B H 0.0238 0.3521 0.5958 0.057 Uiso 0.5 1 calc R U P C 1
H23C H 0.0948 0.3003 0.6798 0.057 Uiso 0.5 1 calc R U P C 1
C24 C -0.212(2) 0.4973(10) 0.710(2) 0.0378(12) Uani 0.5 1 d D . P C 1
H24A H -0.2910 0.5111 0.7593 0.057 Uiso 0.5 1 calc R U P C 1
H24B H -0.2270 0.4970 0.6476 0.057 Uiso 0.5 1 calc R U P C 1
H24C H -0.1698 0.5480 0.6996 0.057 Uiso 0.5 1 calc R U P C 1
Si3 Si 0.3288(7) 0.1815(6) 0.9120(7) 0.047(3) Uani 0.5 1 d D . P A 2
Si4 Si 0.1265(8) 0.1918(6) 1.0910(6) 0.041(2) Uani 0.5 1 d D . P A 2
C7 C 0.350(3) 0.2137(18) 0.7763(10) 0.0378(12) Uani 0.5 1 d D . P A 2
H7A H 0.2951 0.1875 0.7586 0.057 Uiso 0.5 1 calc R U P A 2
H7B H 0.4354 0.1853 0.7429 0.057 Uiso 0.5 1 calc R U P A 2
H7C H 0.3300 0.2853 0.7559 0.057 Uiso 0.5 1 calc R U P A 2
C8 C 0.459(2) 0.2082(19) 0.9352(19) 0.0378(12) Uani 0.5 1 d D . P A 2
H8A H 0.4679 0.2734 0.8985 0.057 Uiso 0.5 1 calc R U P A 2
H8B H 0.5355 0.1586 0.9137 0.057 Uiso 0.5 1 calc R U P A 2
H8C H 0.4430 0.2068 1.0057 0.057 Uiso 0.5 1 calc R U P A 2
C9 C 0.355(3) 0.0451(9) 0.9436(19) 0.0378(12) Uani 0.5 1 d D . P A 2
H9A H 0.4413 0.0145 0.9450 0.057 Uiso 0.5 1 calc R U P A 2
H9B H 0.3373 0.0220 0.8941 0.057 Uiso 0.5 1 calc R U P A 2
H9C H 0.3012 0.0271 1.0084 0.057 Uiso 0.5 1 calc R U P A 2
C10 C 0.226(2) 0.1635(18) 1.1764(17) 0.0378(12) Uani 0.5 1 d D . P A 2
H10A H 0.1893 0.1270 1.2398 0.057 Uiso 0.5 1 calc R U P A 2
H10B H 0.2335 0.2250 1.1861 0.057 Uiso 0.5 1 calc R U P A 2
H10C H 0.3081 0.1237 1.1479 0.057 Uiso 0.5 1 calc R U P A 2
C11 C -0.0211(15) 0.2765(15) 1.1469(19) 0.0378(12) Uani 0.5 1 d D . P A 2
H11A H -0.0136 0.3443 1.1261 0.057 Uiso 0.5 1 calc R U P A 2
H11B H -0.0392 0.2589 1.2187 0.057 Uiso 0.5 1 calc R U P A 2
H11C H -0.0879 0.2709 1.1251 0.057 Uiso 0.5 1 calc R U P A 2
C12 C 0.088(2) 0.0743(12) 1.102(2) 0.0378(12) Uani 0.5 1 d D . P A 2
H12A H 0.1108 0.0576 1.0367 0.057 Uiso 0.5 1 calc R U P A 2
H12B H -0.0004 0.0820 1.1314 0.057 Uiso 0.5 1 calc R U P A 2
H12C H 0.1339 0.0216 1.1441 0.057 Uiso 0.5 1 calc R U P A 2
Si5 Si -0.1162(8) 0.2528(5) 0.8750(7) 0.037(2) Uani 0.5 1 d D . P C 2
Si6 Si -0.2034(7) 0.4669(6) 0.8233(6) 0.036(2) Uani 0.5 1 d D . P C 2
C13 C 0.0355(14) 0.1591(17) 0.8585(18) 0.0378(12) Uani 0.5 1 d D . P C 2
H13A H 0.0871 0.1750 0.7920 0.057 Uiso 0.5 1 calc R U P C 2
H13B H 0.0225 0.0939 0.8681 0.057 Uiso 0.5 1 calc R U P C 2
H13C H 0.0765 0.1592 0.9068 0.057 Uiso 0.5 1 calc R U P C 2
C14 C -0.186(2) 0.244(2) 0.7810(14) 0.0378(12) Uani 0.5 1 d D . P C 2
H14A H -0.2723 0.2432 0.8115 0.057 Uiso 0.5 1 calc R U P C 2
H14B H -0.1410 0.1830 0.7550 0.057 Uiso 0.5 1 calc R U P C 2
H14C H -0.1810 0.3003 0.7272 0.057 Uiso 0.5 1 calc R U P C 2
C15 C -0.213(2) 0.206(2) 0.9966(11) 0.0378(12) Uani 0.5 1 d D . P C 2
H15A H -0.1740 0.1981 1.0484 0.057 Uiso 0.5 1 calc R U P C 2
H15B H -0.2225 0.1417 0.9951 0.057 Uiso 0.5 1 calc R U P C 2
H15C H -0.2947 0.2521 1.0099 0.057 Uiso 0.5 1 calc R U P C 2
C16 C -0.174(2) 0.5806(14) 0.8347(18) 0.0378(12) Uani 0.5 1 d D . P C 2
H16A H -0.1527 0.5700 0.8970 0.057 Uiso 0.5 1 calc R U P C 2
H16B H -0.2474 0.6352 0.8333 0.057 Uiso 0.5 1 calc R U P C 2
H16C H -0.1049 0.5964 0.7798 0.057 Uiso 0.5 1 calc R U P C 2
C17 C -0.3656(14) 0.4703(19) 0.8966(16) 0.0378(12) Uani 0.5 1 d D . P C 2
H17A H -0.3660 0.4159 0.9529 0.057 Uiso 0.5 1 calc R U P C 2
H17B H -0.4120 0.4640 0.8551 0.057 Uiso 0.5 1 calc R U P C 2
H17C H -0.4039 0.5328 0.9203 0.057 Uiso 0.5 1 calc R U P C 2
C18 C -0.204(2) 0.484(2) 0.6922(9) 0.0378(12) Uani 0.5 1 d D . P C 2
H18A H -0.1294 0.5027 0.6491 0.057 Uiso 0.5 1 calc R U P C 2
H18B H -0.2767 0.5349 0.6798 0.057 Uiso 0.5 1 calc R U P C 2
H18C H -0.2051 0.4216 0.6790 0.057 Uiso 0.5 1 calc R U P C 2
Si9 Si 0.1851(8) 0.4696(7) 0.6323(5) 0.036(2) Uani 0.5 1 d D . P B 2
Si10 Si 0.3181(7) 0.4969(6) 0.7591(6) 0.036(2) Uani 0.5 1 d D . P A 2
C25 C 0.115(2) 0.3734(14) 0.630(2) 0.0378(12) Uani 0.5 1 d D . P B 2
H25A H 0.1687 0.3082 0.6458 0.057 Uiso 0.5 1 calc R U P B 2
H25B H 0.1039 0.3820 0.5641 0.057 Uiso 0.5 1 calc R U P B 2
H25C H 0.0344 0.3794 0.6783 0.057 Uiso 0.5 1 calc R U P B 2
C26 C 0.3357(14) 0.4520(19) 0.5371(17) 0.0378(12) Uani 0.5 1 d D . P B 2
H26A H 0.3695 0.5082 0.5257 0.057 Uiso 0.5 1 calc R U P B 2
H26B H 0.3234 0.4471 0.4757 0.057 Uiso 0.5 1 calc R U P B 2
H26C H 0.3931 0.3916 0.5599 0.057 Uiso 0.5 1 calc R U P B 2
C27 C 0.087(2) 0.5896(11) 0.586(2) 0.0378(12) Uani 0.5 1 d D . P B 2
H27A H 0.0061 0.6029 0.6335 0.057 Uiso 0.5 1 calc R U P B 2
H27B H 0.0755 0.5869 0.5229 0.057 Uiso 0.5 1 calc R U P B 2
H27C H 0.1261 0.6420 0.5760 0.057 Uiso 0.5 1 calc R U P B 2
C28 C 0.330(2) 0.6237(10) 0.6939(16) 0.0378(12) Uani 0.5 1 d D . P A 2
H28A H 0.3229 0.6336 0.6267 0.057 Uiso 0.5 1 calc R U P A 2
H28B H 0.4092 0.6319 0.6917 0.057 Uiso 0.5 1 calc R U P A 2
H28C H 0.2631 0.6720 0.7291 0.057 Uiso 0.5 1 calc R U P A 2
C29 C 0.4746(15) 0.4149(16) 0.7154(17) 0.0378(12) Uani 0.5 1 d D . P A 2
H29A H 0.4916 0.3590 0.7680 0.057 Uiso 0.5 1 calc R U P A 2
H29B H 0.5366 0.4520 0.6972 0.057 Uiso 0.5 1 calc R U P A 2
H29C H 0.4775 0.3908 0.6579 0.057 Uiso 0.5 1 calc R U P A 2
C30 C 0.301(2) 0.4950(17) 0.8914(9) 0.0378(12) Uani 0.5 1 d D . P A 2
H30A H 0.2170 0.5313 0.9208 0.057 Uiso 0.5 1 calc R U P A 2
H30B H 0.3601 0.5257 0.8962 0.057 Uiso 0.5 1 calc R U P A 2
H30C H 0.3157 0.4268 0.9266 0.057 Uiso 0.5 1 calc R U P A 2
C59 C 0.367(4) 0.964(3) 0.319(2) 0.071(9) Uiso 0.5 1 d D . P D 3
H59A H 0.4363 0.9351 0.2675 0.086 Uiso 0.5 1 calc R U P D 3
H59B H 0.3577 1.0357 0.3068 0.086 Uiso 0.5 1 calc R U P D 3
C58 C 0.250(3) 0.944(3) 0.319(3) 0.063(8) Uiso 0.5 1 d D . P D 3
H58A H 0.2624 0.9102 0.2653 0.075 Uiso 0.5 1 calc R U P D 3
H58B H 0.1824 1.0052 0.3157 0.075 Uiso 0.5 1 calc R U P D 3
C57 C 0.225(4) 0.878(5) 0.419(3) 0.095(13) Uiso 0.5 1 d D . P D 3
H57A H 0.1969 0.8237 0.4134 0.114 Uiso 0.5 1 calc R U P D 3
H57B H 0.1591 0.9161 0.4662 0.114 Uiso 0.5 1 calc R U P D 3
C61 C 0.206(3) 0.914(3) 0.395(4) 0.063(8) Uiso 0.5 1 d D . P D 4
H61A H 0.1482 0.9556 0.4431 0.075 Uiso 0.5 1 calc R U P D 4
H61B H 0.1628 0.9185 0.3456 0.075 Uiso 0.5 1 calc R U P D 4
C62 C 0.316(4) 0.955(4) 0.344(3) 0.071(9) Uiso 0.5 1 d D . P D 4
H62A H 0.3625 0.9293 0.2825 0.086 Uiso 0.5 1 calc R U P D 4
H62B H 0.2915 1.0272 0.3293 0.086 Uiso 0.5 1 calc R U P D 4
C60 C 0.231(3) 0.809(3) 0.449(4) 0.095(13) Uiso 0.5 1 d D . P D 4
H60A H 0.1702 0.7950 0.5121 0.114 Uiso 0.5 1 calc R U P D 4
H60B H 0.2528 0.7583 0.4079 0.114 Uiso 0.5 1 calc R U P D 4
C55 C 0.5585(17) 0.7669(15) 0.6677(18) 0.087(9) Uani 1 1 d . . . . .
H55A H 0.6066 0.7178 0.7114 0.104 Uiso 1 1 calc R U . . .
H55B H 0.5370 0.7316 0.6292 0.104 Uiso 1 1 calc R U . . .
C54 C 0.7387(15) 0.7828(12) 0.5433(13) 0.046(4) Uani 1 1 d . . . . .
H54A H 0.7192 0.7487 0.5026 0.055 Uiso 1 1 calc R U . . .
H54B H 0.7887 0.7326 0.5851 0.055 Uiso 1 1 calc R U . . .
C53 C 0.8092(13) 0.8502(11) 0.4801(11) 0.033(4) Uani 1 1 d . . . . .
H53A H 0.8231 0.8885 0.5202 0.039 Uiso 1 1 calc R U . . .
H53B H 0.8904 0.8131 0.4451 0.039 Uiso 1 1 calc R U . . .
C52 C 0.8122(14) 0.9816(11) 0.3497(11) 0.032(4) Uani 1 1 d . . . . .
H52A H 0.8926 0.9469 0.3113 0.039 Uiso 1 1 calc R U . . .
H52B H 0.8271 1.0205 0.3886 0.039 Uiso 1 1 calc R U . . .
C51 C 0.7364(15) 1.0476(13) 0.2824(11) 0.043(4) Uani 1 1 d . . . . .
H51A H 0.7854 1.0893 0.2307 0.052 Uiso 1 1 calc R U . . .
H51B H 0.7134 1.0075 0.2499 0.052 Uiso 1 1 calc R U . . .
C50 C 0.557(2) 1.1736(16) 0.2717(16) 0.092(9) Uani 1 1 d . . . . .
H50A H 0.5355 1.1366 0.2353 0.110 Uiso 1 1 calc R U . . .
H50B H 0.6052 1.2182 0.2233 0.110 Uiso 1 1 calc R U . . .
C56 C 0.339(2) 0.8363(17) 0.457(2) 0.098(9) Uiso 1 1 d D . . . .
H56A H 0.3192 0.8224 0.5294 0.118 Uiso 1 1 calc R U . D 3
H56B H 0.3937 0.7768 0.4302 0.118 Uiso 1 1 calc R U . D 3
K002 K 0.5000 1.0000 0.5000 0.0368(12) Uani 1 2 d S . P D .
N1 N 0.0000 0.5000 1.0000 0.020(3) Uani 1 2 d S . P A .
N2 N 0.1897(7) 0.2484(6) 0.9726(6) 0.025(3) Uani 1 1 d D . . . .
N3 N -0.0960(8) 0.3666(5) 0.8663(5) 0.022(3) Uani 1 1 d D . . . .
N4 N 0.1889(7) 0.4738(6) 0.7476(6) 0.027(3) Uani 1 1 d D . . . .
O3 O 0.7476(9) 0.9136(7) 0.4125(7) 0.031(2) Uani 1 1 d . . . . .
O1 O 0.3883(15) 0.9202(10) 0.4145(10) 0.075(5) Uani 1 1 d D . . . .
O2 O 0.6300(10) 1.1072(8) 0.3338(8) 0.045(3) Uani 1 1 d . . . . .
O4 O 0.6284(10) 0.8311(8) 0.6039(9) 0.048(3) Uani 1 1 d . . . . .
Th01 Th 0.06907(5) 0.40095(4) 0.90025(4) 0.01678(14) Uani 1 1 d . . . . .

loop_
_atom_site_aniso_label
_atom_site_aniso_U_11
_atom_site_aniso_U_22
_atom_site_aniso_U_33
_atom_site_aniso_U_23
_atom_site_aniso_U_13
_atom_site_aniso_U_12
Si1 0.011(3) 0.016(4) 0.029(4) -0.006(3) -0.013(3) 0.000(3)
Si2 0.013(3) 0.010(3) 0.025(4) 0.005(3) -0.012(3) -0.004(3)
C1 0.035(3) 0.037(3) 0.041(3) -0.004(2) -0.010(2) -0.010(2)
C2 0.035(3) 0.037(3) 0.041(3) -0.004(2) -0.010(2) -0.010(2)
C3 0.035(3) 0.037(3) 0.041(3) -0.004(2) -0.010(2) -0.010(2)
C4 0.035(3) 0.037(3) 0.041(3) -0.004(2) -0.010(2) -0.010(2)
C5 0.035(3) 0.037(3) 0.041(3) -0.004(2) -0.010(2) -0.010(2)
C6 0.035(3) 0.037(3) 0.041(3) -0.004(2) -0.010(2) -0.010(2)
Si11 0.019(4) 0.033(4) 0.009(3) 0.003(3) -0.005(3) -0.005(3)
Si12 0.024(4) 0.015(4) 0.009(3) 0.001(3) -0.002(3) -0.003(3)
C31 0.035(3) 0.037(3) 0.041(3) -0.004(2) -0.010(2) -0.010(2)
C32 0.035(3) 0.037(3) 0.041(3) -0.004(2) -0.010(2) -0.010(2)
C33 0.035(3) 0.037(3) 0.041(3) -0.004(2) -0.010(2) -0.010(2)
C34 0.035(3) 0.037(3) 0.041(3) -0.004(2) -0.010(2) -0.010(2)
C35 0.035(3) 0.037(3) 0.041(3) -0.004(2) -0.010(2) -0.010(2)
C36 0.035(3) 0.037(3) 0.041(3) -0.004(2) -0.010(2) -0.010(2)
Si7 0.014(3) 0.015(4) 0.016(4) -0.006(3) -0.003(3) -0.004(3)
Si8 0.021(4) 0.014(3) 0.017(4) -0.003(3) -0.011(3) -0.004(3)
C19 0.035(3) 0.037(3) 0.041(3) -0.004(2) -0.010(2) -0.010(2)
C20 0.035(3) 0.037(3) 0.041(3) -0.004(2) -0.010(2) -0.010(2)
C21 0.035(3) 0.037(3) 0.041(3) -0.004(2) -0.010(2) -0.010(2)
C22 0.035(3) 0.037(3) 0.041(3) -0.004(2) -0.010(2) -0.010(2)
C23 0.035(3) 0.037(3) 0.041(3) -0.004(2) -0.010(2) -0.010(2)
C24 0.035(3) 0.037(3) 0.041(3) -0.004(2) -0.010(2) -0.010(2)
Si3 0.032(5) 0.036(5) 0.065(7) -0.001(5) -0.014(5) -0.001(4)
Si4 0.040(6) 0.028(5) 0.051(6) -0.002(4) -0.016(5) -0.004(4)
C7 0.035(3) 0.037(3) 0.041(3) -0.004(2) -0.010(2) -0.010(2)
C8 0.035(3) 0.037(3) 0.041(3) -0.004(2) -0.010(2) -0.010(2)
C9 0.035(3) 0.037(3) 0.041(3) -0.004(2) -0.010(2) -0.010(2)
C10 0.035(3) 0.037(3) 0.041(3) -0.004(2) -0.010(2) -0.010(2)
C11 0.035(3) 0.037(3) 0.041(3) -0.004(2) -0.010(2) -0.010(2)
C12 0.035(3) 0.037(3) 0.041(3) -0.004(2) -0.010(2) -0.010(2)
Si5 0.025(5) 0.035(5) 0.055(6) -0.011(4) -0.011(4) -0.010(4)
Si6 0.030(5) 0.039(5) 0.041(5) -0.010(4) -0.012(4) -0.007(4)
C13 0.035(3) 0.037(3) 0.041(3) -0.004(2) -0.010(2) -0.010(2)
C14 0.035(3) 0.037(3) 0.041(3) -0.004(2) -0.010(2) -0.010(2)
C15 0.035(3) 0.037(3) 0.041(3) -0.004(2) -0.010(2) -0.010(2)
C16 0.035(3) 0.037(3) 0.041(3) -0.004(2) -0.010(2) -0.010(2)
C17 0.035(3) 0.037(3) 0.041(3) -0.004(2) -0.010(2) -0.010(2)
C18 0.035(3) 0.037(3) 0.041(3) -0.004(2) -0.010(2) -0.010(2)
Si9 0.026(5) 0.046(6) 0.036(5) -0.005(4) -0.008(4) -0.013(4)
Si10 0.024(5) 0.046(6) 0.041(5) -0.008(4) -0.006(4) -0.014(4)
C25 0.035(3) 0.037(3) 0.041(3) -0.004(2) -0.010(2) -0.010(2)
C26 0.035(3) 0.037(3) 0.041(3) -0.004(2) -0.010(2) -0.010(2)
C27 0.035(3) 0.037(3) 0.041(3) -0.004(2) -0.010(2) -0.010(2)
C28 0.035(3) 0.037(3) 0.041(3) -0.004(2) -0.010(2) -0.010(2)
C29 0.035(3) 0.037(3) 0.041(3) -0.004(2) -0.010(2) -0.010(2)
C30 0.035(3) 0.037(3) 0.041(3) -0.004(2) -0.010(2) -0.010(2)
C55 0.031(11) 0.054(13) 0.110(19) 0.045(13) 0.002(11) 0.007(10)
C54 0.032(9) 0.039(10) 0.055(12) 0.001(8) -0.007(8) -0.005(8)
C53 0.014(7) 0.032(9) 0.040(9) 0.001(7) -0.005(6) 0.001(6)
C52 0.030(9) 0.035(9) 0.029(8) -0.008(7) -0.007(7) -0.006(7)
C51 0.034(9) 0.054(11) 0.028(9) -0.009(8) 0.001(7) -0.001(8)
C50 0.066(15) 0.070(15) 0.065(15) 0.053(12) 0.004(12) 0.005(12)
K002 0.031(3) 0.031(3) 0.038(3) 0.002(2) -0.007(2) -0.003(2)
N1 0.022(8) 0.024(9) 0.020(8) 0.006(7) -0.019(7) -0.010(7)
N2 0.023(6) 0.010(6) 0.046(8) 0.001(5) -0.022(6) 0.000(5)
N3 0.017(6) 0.026(6) 0.034(7) -0.016(5) -0.011(5) -0.006(5)
N4 0.022(6) 0.043(8) 0.022(6) -0.004(5) -0.010(5) -0.011(6)
O3 0.022(5) 0.031(6) 0.035(6) 0.000(5) -0.008(5) -0.005(5)
O1 0.113(13) 0.063(9) 0.067(10) -0.005(8) -0.034(9) -0.042(9)
O2 0.035(6) 0.050(7) 0.025(6) 0.013(5) -0.001(5) -0.001(6)
O4 0.030(6) 0.031(6) 0.056(8) 0.009(5) 0.002(6) -0.003(5)
Th01 0.0152(2) 0.0163(2) 0.0193(2) -0.00200(17) -0.00638(17) -0.00381(17)

loop_
_atom_type_symbol
_atom_type_description
_atom_type_scat_dispersion_real
_atom_type_scat_dispersion_imag
_atom_type_scat_source
C C 0.0033 0.0016 'International Tables Vol C Tables 4.2.6.8 and 6.1.1.4'
N N 0.0061 0.0033 'International Tables Vol C Tables 4.2.6.8 and 6.1.1.4'
O O 0.0106 0.0060 'International Tables Vol C Tables 4.2.6.8 and 6.1.1.4'
Si Si 0.0817 0.0704 'International Tables Vol C Tables 4.2.6.8 and 6.1.1.4'
K K 0.2009 0.2494 'International Tables Vol C Tables 4.2.6.8 and 6.1.1.4'
Th Th -7.2400 8.8979 'International Tables Vol C Tables 4.2.6.8 and 6.1.1.4'
H H 0.0000 0.0000 'International Tables Vol C Tables 4.2.6.8 and 6.1.1.4'

loop_
_geom_angle_atom_site_label_1
_geom_angle_atom_site_label_2
_geom_angle_atom_site_label_3
_geom_angle
_geom_angle_site_symmetry_1
_geom_angle_site_symmetry_3
N2 Si1 C3 108.5(9) . .
N2 Si1 C1 111.1(10) . .
C3 Si1 C1 105.8(5) . .
N2 Si1 C2 119.8(10) . .
C3 Si1 C2 105.4(5) . .
C1 Si1 C2 105.3(5) . .
N2 Si1 Th01 38.9(3) . .
C3 Si1 Th01 71.1(9) . .
C1 Si1 Th01 132.8(8) . .
C2 Si1 Th01 121.1(8) . .
N2 Si2 C6 106.9(10) . .
N2 Si2 C4 113.9(10) . .
C6 Si2 C4 106.0(5) . .
N2 Si2 C5 117.6(10) . .
C6 Si2 C5 106.0(5) . .
C4 Si2 C5 105.7(5) . .
Si1 C1 H1A 109.5 . .
Si1 C1 H1B 109.5 . .
H1A C1 H1B 109.5 . .
Si1 C1 H1C 109.5 . .
H1A C1 H1C 109.5 . .
H1B C1 H1C 109.5 . .
Si1 C2 H2A 109.5 . .
Si1 C2 H2B 109.5 . .
H2A C2 H2B 109.5 . .
Si1 C2 H2C 109.5 . .
H2A C2 H2C 109.5 . .
H2B C2 H2C 109.5 . .
Si1 C3 H3A 109.5 . .
Si1 C3 H3B 109.5 . .
H3A C3 H3B 109.5 . .
Si1 C3 H3C 109.5 . .
H3A C3 H3C 109.5 . .
H3B C3 H3C 109.5 . .
Si2 C4 H4A 109.5 . .
Si2 C4 H4B 109.5 . .
H4A C4 H4B 109.5 . .
Si2 C4 H4C 109.5 . .
H4A C4 H4C 109.5 . .
H4B C4 H4C 109.5 . .
Si2 C5 H5A 109.5 . .
Si2 C5 H5B 109.5 . .
H5A C5 H5B 109.5 . .
Si2 C5 H5C 109.5 . .
H5A C5 H5C 109.5 . .
H5B C5 H5C 109.5 . .
Si2 C6 H6A 109.5 . .
Si2 C6 H6B 109.5 . .
H6A C6 H6B 109.5 . .
Si2 C6 H6C 109.5 . .
H6A C6 H6C 109.5 . .
H6B C6 H6C 109.5 . .
N4 Si11 C33 111.3(10) . .
N4 Si11 C32 110.6(10) . .
C33 Si11 C32 106.3(5) . .
N4 Si11 C31 116.7(10) . .
C33 Si11 C31 105.7(5) . .
C32 Si11 C31 105.6(5) . .
N4 Si12 C34 114.2(9) . .
N4 Si12 C35 109.6(9) . .
C34 Si12 C35 105.7(5) . .
N4 Si12 C36 116.0(10) . .
C34 Si12 C36 105.3(5) . .
C35 Si12 C36 105.2(5) . .
Si11 C31 H31A 109.5 . .
Si11 C31 H31B 109.5 . .
H31A C31 H31B 109.5 . .
Si11 C31 H31C 109.5 . .
H31A C31 H31C 109.5 . .
H31B C31 H31C 109.5 . .
Si11 C32 H32A 109.5 . .
Si11 C32 H32B 109.5 . .
H32A C32 H32B 109.5 . .
Si11 C32 H32C 109.5 . .
H32A C32 H32C 109.5 . .
H32B C32 H32C 109.5 . .
Si11 C33 H33A 109.5 . .
Si11 C33 H33B 109.5 . .
H33A C33 H33B 109.5 . .
Si11 C33 H33C 109.5 . .
H33A C33 H33C 109.5 . .
H33B C33 H33C 109.5 . .
Si12 C34 H34A 109.5 . .
Si12 C34 H34B 109.5 . .
H34A C34 H34B 109.5 . .
Si12 C34 H34C 109.5 . .
H34A C34 H34C 109.5 . .
H34B C34 H34C 109.5 . .
Si12 C35 H35A 109.5 . .
Si12 C35 H35B 109.5 . .
H35A C35 H35B 109.5 . .
Si12 C35 H35C 109.5 . .
H35A C35 H35C 109.5 . .
H35B C35 H35C 109.5 . .
Si12 C36 H36A 109.5 . .
Si12 C36 H36B 109.5 . .
H36A C36 H36B 109.5 . .
Si12 C36 H36C 109.5 . .
H36A C36 H36C 109.5 . .
H36B C36 H36C 109.5 . .
N3 Si7 C20 108.9(9) . .
N3 Si7 C21 115.8(10) . .
C20 Si7 C21 105.8(5) . .
N3 Si7 C19 113.9(9) . .
C20 Si7 C19 105.9(5) . .
C21 Si7 C19 105.8(5) . .
N3 Si8 C23 111.6(10) . .
N3 Si8 C24 111.8(10) . .
C23 Si8 C24 105.9(5) . .
N3 Si8 C22 115.8(10) . .
C23 Si8 C22 105.5(5) . .
C24 Si8 C22 105.5(5) . .
Si7 C19 H19A 109.5 . .
Si7 C19 H19B 109.5 . .
H19A C19 H19B 109.5 . .
Si7 C19 H19C 109.5 . .
H19A C19 H19C 109.5 . .
H19B C19 H19C 109.5 . .
Si7 C20 H20A 109.5 . .
Si7 C20 H20B 109.5 . .
H20A C20 H20B 109.5 . .
Si7 C20 H20C 109.5 . .
H20A C20 H20C 109.5 . .
H20B C20 H20C 109.5 . .
Si7 C21 H21A 109.5 . .
Si7 C21 H21B 109.5 . .
H21A C21 H21B 109.5 . .
Si7 C21 H21C 109.5 . .
H21A C21 H21C 109.5 . .
H21B C21 H21C 109.5 . .
Si8 C22 H22A 109.5 . .
Si8 C22 H22B 109.5 . .
H22A C22 H22B 109.5 . .
Si8 C22 H22C 109.5 . .
H22A C22 H22C 109.5 . .
H22B C22 H22C 109.5 . .
Si8 C23 H23A 109.5 . .
Si8 C23 H23B 109.5 . .
H23A C23 H23B 109.5 . .
Si8 C23 H23C 109.5 . .
H23A C23 H23C 109.5 . .
H23B C23 H23C 109.5 . .
Si8 C24 H24A 109.5 . .
Si8 C24 H24B 109.5 . .
H24A C24 H24B 109.5 . .
Si8 C24 H24C 109.5 . .
H24A C24 H24C 109.5 . .
H24B C24 H24C 109.5 . .
N2 Si3 C7 111.1(10) . .
N2 Si3 C8 111.2(10) . .
C7 Si3 C8 106.2(5) . .
N2 Si3 C9 116.1(10) . .
C7 Si3 C9 105.7(5) . .
C8 Si3 C9 105.9(5) . .
N2 Si4 C11 109.4(10) . .
N2 Si4 C12 116.6(10) . .
C11 Si4 C12 105.6(5) . .
N2 Si4 C10 113.3(10) . .
C11 Si4 C10 105.7(5) . .
C12 Si4 C10 105.5(5) . .
Si3 C7 H7A 109.5 . .
Si3 C7 H7B 109.5 . .
H7A C7 H7B 109.5 . .
Si3 C7 H7C 109.5 . .
H7A C7 H7C 109.5 . .
H7B C7 H7C 109.5 . .
Si3 C8 H8A 109.5 . .
Si3 C8 H8B 109.5 . .
H8A C8 H8B 109.5 . .
Si3 C8 H8C 109.5 . .
H8A C8 H8C 109.5 . .
H8B C8 H8C 109.5 . .
Si3 C9 H9A 109.5 . .
Si3 C9 H9B 109.5 . .
H9A C9 H9B 109.5 . .
Si3 C9 H9C 109.5 . .
H9A C9 H9C 109.5 . .
H9B C9 H9C 109.5 . .
Si4 C10 H10A 109.5 . .
Si4 C10 H10B 109.5 . .
H10A C10 H10B 109.5 . .
Si4 C10 H10C 109.5 . .
H10A C10 H10C 109.5 . .
H10B C10 H10C 109.5 . .
Si4 C11 H11A 109.5 . .
Si4 C11 H11B 109.5 . .
H11A C11 H11B 109.5 . .
Si4 C11 H11C 109.5 . .
H11A C11 H11C 109.5 . .
H11B C11 H11C 109.5 . .
Si4 C12 H12A 109.5 . .
Si4 C12 H12B 109.5 . .
H12A C12 H12B 109.5 . .
Si4 C12 H12C 109.5 . .
H12A C12 H12C 109.5 . .
H12B C12 H12C 109.5 . .
N3 Si5 C15 114.4(10) . .
N3 Si5 C13 110.1(10) . .
C15 Si5 C13 105.5(5) . .
N3 Si5 C14 115.2(10) . .
C15 Si5 C14 105.5(5) . .
C13 Si5 C14 105.3(5) . .
N3 Si6 C16 108.2(10) . .
N3 Si6 C18 117.0(10) . .
C16 Si6 C18 105.8(5) . .
N3 Si6 C17 113.5(10) . .
C16 Si6 C17 105.9(5) . .
C18 Si6 C17 105.7(5) . .
Si5 C13 H13A 109.5 . .
Si5 C13 H13B 109.5 . .
H13A C13 H13B 109.5 . .
Si5 C13 H13C 109.5 . .
H13A C13 H13C 109.5 . .
H13B C13 H13C 109.5 . .
Si5 C14 H14A 109.5 . .
Si5 C14 H14B 109.5 . .
H14A C14 H14B 109.5 . .
Si5 C14 H14C 109.5 . .
H14A C14 H14C 109.5 . .
H14B C14 H14C 109.5 . .
Si5 C15 H15A 109.5 . .
Si5 C15 H15B 109.5 . .
H15A C15 H15B 109.5 . .
Si5 C15 H15C 109.5 . .
H15A C15 H15C 109.5 . .
H15B C15 H15C 109.5 . .
Si6 C16 H16A 109.5 . .
Si6 C16 H16B 109.5 . .
H16A C16 H16B 109.5 . .
Si6 C16 H16C 109.5 . .
H16A C16 H16C 109.5 . .
H16B C16 H16C 109.5 . .
Si6 C17 H17A 109.5 . .
Si6 C17 H17B 109.5 . .
H17A C17 H17B 109.5 . .
Si6 C17 H17C 109.5 . .
H17A C17 H17C 109.5 . .
H17B C17 H17C 109.5 . .
Si6 C18 H18A 109.5 . .
Si6 C18 H18B 109.5 . .
H18A C18 H18B 109.5 . .
Si6 C18 H18C 109.5 . .
H18A C18 H18C 109.5 . .
H18B C18 H18C 109.5 . .
N4 Si9 C27 107.6(10) . .
N4 Si9 C26 116.4(10) . .
C27 Si9 C26 106.1(5) . .
N4 Si9 C25 114.2(10) . .
C27 Si9 C25 106.1(5) . .
C26 Si9 C25 105.8(5) . .
N4 Si10 C30 109.5(10) . .
N4 Si10 C28 110.4(10) . .
C30 Si10 C28 105.5(5) . .
N4 Si10 C29 119.9(10) . .
C30 Si10 C29 105.3(5) . .
C28 Si10 C29 105.1(5) . .
N4 Si10 Th01 39.3(3) . .
C30 Si10 Th01 71.9(9) . .
C28 Si10 Th01 132.6(8) . .
C29 Si10 Th01 121.5(8) . .
Si9 C25 H25A 109.5 . .
Si9 C25 H25B 109.5 . .
H25A C25 H25B 109.5 . .
Si9 C25 H25C 109.5 . .
H25A C25 H25C 109.5 . .
H25B C25 H25C 109.5 . .
Si9 C26 H26A 109.5 . .
Si9 C26 H26B 109.5 . .
H26A C26 H26B 109.5 . .
Si9 C26 H26C 109.5 . .
H26A C26 H26C 109.5 . .
H26B C26 H26C 109.5 . .
Si9 C27 H27A 109.5 . .
Si9 C27 H27B 109.5 . .
H27A C27 H27B 109.5 . .
Si9 C27 H27C 109.5 . .
H27A C27 H27C 109.5 . .
H27B C27 H27C 109.5 . .
Si10 C28 H28A 109.5 . .
Si10 C28 H28B 109.5 . .
H28A C28 H28B 109.5 . .
Si10 C28 H28C 109.5 . .
H28A C28 H28C 109.5 . .
H28B C28 H28C 109.5 . .
Si10 C29 H29A 109.5 . .
Si10 C29 H29B 109.5 . .
H29A C29 H29B 109.5 . .
Si10 C29 H29C 109.5 . .
H29A C29 H29C 109.5 . .
H29B C29 H29C 109.5 . .
Si10 C30 H30A 109.5 . .
Si10 C30 H30B 109.5 . .
H30A C30 H30B 109.5 . .
Si10 C30 H30C 109.5 . .
H30A C30 H30C 109.5 . .
H30B C30 H30C 109.5 . .
O1 C59 C58 107(2) . .
O1 C59 H59A 110.2 . .
C58 C59 H59A 110.2 . .
O1 C59 H59B 110.2 . .
C58 C59 H59B 110.2 . .
H59A C59 H59B 108.5 . .
C59 C58 C57 99(3) . .
C59 C58 H58A 111.9 . .
C57 C58 H58A 111.9 . .
C59 C58 H58B 111.9 . .
C57 C58 H58B 111.9 . .
H58A C58 H58B 109.6 . .
C58 C57 C56 112(3) . .
C58 C57 H57A 109.2 . .
C56 C57 H57A 109.2 . .
C58 C57 H57B 109.2 . .
C56 C57 H57B 109.2 . .
H57A C57 H57B 107.9 . .
C60 C61 C62 116(3) . .
C60 C61 C56 49.5(14) . .
C62 C61 C56 71(2) . .
C60 C61 H61A 108.3 . .
C62 C61 H61A 108.3 . .
C56 C61 H61A 104.7 . .
C60 C61 H61B 108.3 . .
C62 C61 H61B 108.3 . .
C56 C61 H61B 145.9 . .
H61A C61 H61B 107.4 . .
O1 C62 C61 104(3) . .
O1 C62 H62A 111.0 . .
C61 C62 H62A 111.0 . .
O1 C62 H62B 111.0 . .
C61 C62 H62B 111.0 . .
H62A C62 H62B 109.0 . .
C56 C60 C61 81(3) . .
C56 C60 H60A 115.1 . .
C61 C60 H60A 115.1 . .
C56 C60 H60B 115.1 . .
C61 C60 H60B 115.1 . .
H60A C60 H60B 112.2 . .
O4 C55 C50 108.6(17) . 2_676
O4 C55 H55A 110.0 . .
C50 C55 H55A 110.0 2_676 .
O4 C55 H55B 110.0 . .
C50 C55 H55B 110.0 2_676 .
H55A C55 H55B 108.4 . .
O4 C54 C53 111.8(14) . .
O4 C54 H54A 109.3 . .
C53 C54 H54A 109.3 . .
O4 C54 H54B 109.3 . .
C53 C54 H54B 109.3 . .
H54A C54 H54B 107.9 . .
O3 C53 C54 110.4(13) . .
O3 C53 H53A 109.6 . .
C54 C53 H53A 109.6 . .
O3 C53 H53B 109.6 . .
C54 C53 H53B 109.6 . .
H53A C53 H53B 108.1 . .
O3 C52 C51 108.0(13) . .
O3 C52 H52A 110.1 . .
C51 C52 H52A 110.1 . .
O3 C52 H52B 110.1 . .
C51 C52 H52B 110.1 . .
H52A C52 H52B 108.4 . .
O2 C51 C52 111.0(13) . .
O2 C51 H51A 109.4 . .
C52 C51 H51A 109.4 . .
O2 C51 H51B 109.4 . .
C52 C51 H51B 109.4 . .
H51A C51 H51B 108.0 . .
O2 C50 C55 110.1(18) . 2_676
O2 C50 H50A 109.6 . .
C55 C50 H50A 109.6 2_676 .
O2 C50 H50B 109.6 . .
C55 C50 H50B 109.6 2_676 .
H50A C50 H50B 108.2 . .
O1 C56 C60 134(2) . .
O1 C56 C57 96(3) . .
O1 C56 C61 84.6(15) . .
C60 C56 C61 49.5(14) . .
O1 C56 H56A 112.5 . .
C57 C56 H56A 112.5 . .
O1 C56 H56B 112.5 . .
C57 C56 H56B 112.5 . .
H56A C56 H56B 110.0 . .
O1 K002 O1 180.0 . 2_676
O1 K002 O4 101.2(4) . .
O1 K002 O4 78.8(4) 2_676 .
O1 K002 O4 78.8(4) . 2_676
O1 K002 O4 101.2(4) 2_676 2_676
O4 K002 O4 180.0 . 2_676
O1 K002 O2 100.8(4) . .
O1 K002 O2 79.2(4) 2_676 .
O4 K002 O2 119.6(3) . .
O4 K002 O2 60.4(3) 2_676 .
O1 K002 O2 79.2(4) . 2_676
O1 K002 O2 100.8(4) 2_676 2_676
O4 K002 O2 60.4(3) . 2_676
O4 K002 O2 119.6(3) 2_676 2_676
O2 K002 O2 180.0 . 2_676
O1 K002 O3 80.8(4) . 2_676
O1 K002 O3 99.2(4) 2_676 2_676
O4 K002 O3 119.4(3) . 2_676
O4 K002 O3 60.6(3) 2_676 2_676
O2 K002 O3 119.3(3) . 2_676
O2 K002 O3 60.7(3) 2_676 2_676
O1 K002 O3 99.2(4) . .
O1 K002 O3 80.8(4) 2_676 .
O4 K002 O3 60.6(3) . .
O4 K002 O3 119.4(3) 2_676 .
O2 K002 O3 60.7(3) . .
O2 K002 O3 119.3(3) 2_676 .
O3 K002 O3 180.0 2_676 .
Th01 N1 Th01 180.00(2) 2_567 .
Si2 N2 Si1 117.8(6) . .
Si3 N2 Si4 115.3(6) . .
Si3 N2 Th01 125.2(5) . .
Si2 N2 Th01 125.5(4) . .
Si1 N2 Th01 114.1(4) . .
Si4 N2 Th01 119.0(5) . .
Si8 N3 Si7 116.8(6) . .
Si5 N3 Si6 116.2(6) . .
Si8 N3 Th01 126.8(4) . .
Si5 N3 Th01 127.1(5) . .
Si7 N3 Th01 116.3(4) . .
Si6 N3 Th01 116.6(4) . .
Si9 N4 Si10 118.0(6) . .
Si11 N4 Si12 116.4(6) . .
Si11 N4 Th01 124.7(5) . .
Si9 N4 Th01 125.5(5) . .
Si10 N4 Th01 113.4(5) . .
Si12 N4 Th01 118.6(4) . .
C53 O3 C52 112.5(11) . .
C53 O3 K002 112.8(8) . .
C52 O3 K002 113.6(8) . .
C56 O1 C62 92(2) . .
C56 O1 C59 111(2) . .
C56 O1 K002 127.1(13) . .
C62 O1 K002 137(2) . .
C59 O1 K002 121.8(18) . .
C51 O2 C50 112.8(14) . .
C51 O2 K002 112.5(9) . .
C50 O2 K002 114.7(11) . .
C55 O4 C54 113.1(14) . .
C55 O4 K002 116.0(10) . .
C54 O4 K002 112.7(9) . .
N1 Th01 N3 110.82(18) . .
N1 Th01 N4 109.25(18) . .
N3 Th01 N4 107.9(2) . .
N1 Th01 N2 109.07(19) . .
N3 Th01 N2 108.1(2) . .
N4 Th01 N2 111.7(2) . .
N1 Th01 Si10 95.45(15) . .
N3 Th01 Si10 135.1(2) . .
N4 Th01 Si10 27.29(18) . .
N2 Th01 Si10 95.9(2) . .
N1 Th01 Si1 95.17(11) . .
N3 Th01 Si1 135.0(2) . .
N4 Th01 Si1 96.39(19) . .
N2 Th01 Si1 26.94(16) . .

loop_
_geom_bond_atom_site_label_1
_geom_bond_atom_site_label_2
_geom_bond_distance
_geom_bond_site_symmetry_2
Si1 N2 1.739(7) .
Si1 C3 1.868(8) .
Si1 C1 1.869(8) .
Si1 C2 1.874(8) .
Si1 Th01 3.503(6) .
Si2 N2 1.718(7) .
Si2 C6 1.866(8) .
Si2 C4 1.866(8) .
Si2 C5 1.867(8) .
C1 H1A 0.9800 .
C1 H1B 0.9800 .
C1 H1C 0.9800 .
C2 H2A 0.9800 .
C2 H2B 0.9800 .
C2 H2C 0.9800 .
C3 H3A 0.9800 .
C3 H3B 0.9800 .
C3 H3C 0.9800 .
C4 H4A 0.9800 .
C4 H4B 0.9800 .
C4 H4C 0.9800 .
C5 H5A 0.9800 .
C5 H5B 0.9800 .
C5 H5C 0.9800 .
C6 H6A 0.9800 .
C6 H6B 0.9800 .
C6 H6C 0.9800 .
Si11 N4 1.718(7) .
Si11 C33 1.863(8) .
Si11 C32 1.867(8) .
Si11 C31 1.871(8) .
Si12 N4 1.750(7) .
Si12 C34 1.870(8) .
Si12 C35 1.870(8) .
Si12 C36 1.873(8) .
C31 H31A 0.9800 .
C31 H31B 0.9800 .
C31 H31C 0.9800 .
C32 H32A 0.9800 .
C32 H32B 0.9800 .
C32 H32C 0.9800 .
C33 H33A 0.9800 .
C33 H33B 0.9800 .
C33 H33C 0.9800 .
C34 H34A 0.9800 .
C34 H34B 0.9800 .
C34 H34C 0.9800 .
C35 H35A 0.9800 .
C35 H35B 0.9800 .
C35 H35C 0.9800 .
C36 H36A 0.9800 .
C36 H36B 0.9800 .
C36 H36C 0.9800 .
Si7 N3 1.732(7) .
Si7 C20 1.867(8) .
Si7 C21 1.867(8) .
Si7 C19 1.868(8) .
Si8 N3 1.718(7) .
Si8 C23 1.866(8) .
Si8 C24 1.868(8) .
Si8 C22 1.872(8) .
C19 H19A 0.9800 .
C19 H19B 0.9800 .
C19 H19C 0.9800 .
C20 H20A 0.9800 .
C20 H20B 0.9800 .
C20 H20C 0.9800 .
C21 H21A 0.9800 .
C21 H21B 0.9800 .
C21 H21C 0.9800 .
C22 H22A 0.9800 .
C22 H22B 0.9800 .
C22 H22C 0.9800 .
C23 H23A 0.9800 .
C23 H23B 0.9800 .
C23 H23C 0.9800 .
C24 H24A 0.9800 .
C24 H24B 0.9800 .
C24 H24C 0.9800 .
Si3 N2 1.716(7) .
Si3 C7 1.865(8) .
Si3 C8 1.866(8) .
Si3 C9 1.868(8) .
Si4 N2 1.744(7) .
Si4 C11 1.868(8) .
Si4 C12 1.869(8) .
Si4 C10 1.872(8) .
C7 H7A 0.9800 .
C7 H7B 0.9800 .
C7 H7C 0.9800 .
C8 H8A 0.9800 .
C8 H8B 0.9800 .
C8 H8C 0.9800 .
C9 H9A 0.9800 .
C9 H9B 0.9800 .
C9 H9C 0.9800 .
C10 H10A 0.9800 .
C10 H10B 0.9800 .
C10 H10C 0.9800 .
C11 H11A 0.9800 .
C11 H11B 0.9800 .
C11 H11C 0.9800 .
C12 H12A 0.9800 .
C12 H12B 0.9800 .
C12 H12C 0.9800 .
Si5 N3 1.722(7) .
Si5 C15 1.869(8) .
Si5 C13 1.870(8) .
Si5 C14 1.872(8) .
Si6 N3 1.733(7) .
Si6 C16 1.866(8) .
Si6 C18 1.868(8) .
Si6 C17 1.870(8) .
C13 H13A 0.9800 .
C13 H13B 0.9800 .
C13 H13C 0.9800 .
C14 H14A 0.9800 .
C14 H14B 0.9800 .
C14 H14C 0.9800 .
C15 H15A 0.9800 .
C15 H15B 0.9800 .
C15 H15C 0.9800 .
C16 H16A 0.9800 .
C16 H16B 0.9800 .
C16 H16C 0.9800 .
C17 H17A 0.9800 .
C17 H17B 0.9800 .
C17 H17C 0.9800 .
C18 H18A 0.9800 .
C18 H18B 0.9800 .
C18 H18C 0.9800 .
Si9 N4 1.718(7) .
Si9 C27 1.864(8) .
Si9 C26 1.867(8) .
Si9 C25 1.868(8) .
Si10 N4 1.742(7) .
Si10 C30 1.871(8) .
Si10 C28 1.871(8) .
Si10 C29 1.874(8) .
Si10 Th01 3.486(8) .
C25 H25A 0.9800 .
C25 H25B 0.9800 .
C25 H25C 0.9800 .
C26 H26A 0.9800 .
C26 H26B 0.9800 .
C26 H26C 0.9800 .
C27 H27A 0.9800 .
C27 H27B 0.9800 .
C27 H27C 0.9800 .
C28 H28A 0.9800 .
C28 H28B 0.9800 .
C28 H28C 0.9800 .
C29 H29A 0.9800 .
C29 H29B 0.9800 .
C29 H29C 0.9800 .
C30 H30A 0.9800 .
C30 H30B 0.9800 .
C30 H30C 0.9800 .
C59 O1 1.44(2) .
C59 C58 1.51(2) .
C59 H59A 0.9900 .
C59 H59B 0.9900 .
C58 C57 1.51(2) .
C58 H58A 0.9900 .
C58 H58B 0.9900 .
C57 C56 1.51(2) .
C57 H57A 0.9900 .
C57 H57B 0.9900 .
C61 C60 1.51(2) .
C61 C62 1.51(2) .
C61 C56 1.96(5) .
C61 H61A 0.9900 .
C61 H61B 0.9900 .
C62 O1 1.44(2) .
C62 H62A 0.9900 .
C62 H62B 0.9900 .
C60 C56 1.51(2) .
C60 H60A 0.9900 .
C60 H60B 0.9900 .
C55 O4 1.41(2) .
C55 C50 1.51(3) 2_676
C55 H55A 0.9900 .
C55 H55B 0.9900 .
C54 O4 1.410(19) .
C54 C53 1.44(2) .
C54 H54A 0.9900 .
C54 H54B 0.9900 .
C53 O3 1.385(16) .
C53 H53A 0.9900 .
C53 H53B 0.9900 .
C52 O3 1.403(17) .
C52 C51 1.49(2) .
C52 H52A 0.9900 .
C52 H52B 0.9900 .
C51 O2 1.395(18) .
C51 H51A 0.9900 .
C51 H51B 0.9900 .
C50 O2 1.42(2) .
C50 C55 1.51(3) 2_676
C50 H50A 0.9900 .
C50 H50B 0.9900 .
C56 O1 1.43(2) .
C56 H56A 0.9900 .
C56 H56B 0.9900 .
K002 O1 2.746(14) .
K002 O1 2.746(14) 2_676
K002 O4 2.796(11) .
K002 O4 2.796(11) 2_676
K002 O2 2.800(10) .
K002 O2 2.800(10) 2_676
K002 O3 2.815(10) 2_676
K002 O3 2.815(10) .
N1 Th01 2.1167(7) 2_567
N1 Th01 2.1167(7) .
N2 Th01 2.412(8) .
N3 Th01 2.399(8) .
N4 Th01 2.406(9) .
